data_2216171
loop_
_publ_author_name
'Habibi, Mohammad Hossein'
'Montazerozohori, Morteza'
'Mokhtari, Reza'
'Harrington, Ross W.'
'Clegg, William'

_publ_section_title
;
 3,3'-Dimethoxy-2,2'-[<i>o</i>-phenylenebis(nitrilomethylidyne)]diphenol
;
_journal_coeditor_code XU2333
_journal_issue 11
_journal_name_full 'Acta Crystallographica Section E'
_journal_page_first o4462
_journal_page_last o4462
_journal_paper_doi 10.1107/S160053680704826X
_journal_volume 63
_journal_year 2007
_chemical_formula_iupac 'C22 H20 N2 O4'
_chemical_formula_moiety 'C22 H20 N2 O4'
_chemical_formula_sum 'C22 H20 N2 O4'
_chemical_formula_weight 376.40
_chemical_name_common
;
N,N'-Bis(6-methoxysalicylidene)-1,2-diaminobenzene
;
_chemical_name_systematic
;
3,3'-Dimethoxy-2,2'-[1,2-phenylenebis(nitrilomethylidyne)]diphenol
;
_space_group_IT_number 2
_symmetry_cell_setting triclinic
_symmetry_space_group_name_Hall '-P 1'
_symmetry_space_group_name_H-M 'P -1'
_atom_sites_solution_hydrogens geom
_atom_sites_solution_primary direct
_atom_sites_solution_secondary difmap
_audit_creation_method SHELXL-97
_cell_angle_alpha 101.8480(10)
_cell_angle_beta 108.3590(10)
_cell_angle_gamma 107.0770(10)
_cell_formula_units_Z 2
_cell_length_a 8.3766(9)
_cell_length_b 11.1515(11)
_cell_length_c 11.2575(12)
_cell_measurement_reflns_used 5073
_cell_measurement_temperature 150(2)
_cell_measurement_theta_max 28.31
_cell_measurement_theta_min 2.34
_cell_volume 901.19(16)
_computing_cell_refinement 'SAINT (Bruker, 2001)'
_computing_data_collection 'SMART (Bruker, 2001)'
_computing_data_reduction 'SAINT (Bruker, 2001)'
_computing_molecular_graphics 'DIAMOND (Brandenburg, 2007)'
_computing_publication_material 'SHELXTL and local programs'
_computing_structure_refinement 'SHELXTL (Sheldrick, 2005)'
_computing_structure_solution 'SHELXTL (Sheldrick, 2005)'
_diffrn_ambient_temperature 150(2)
_diffrn_measured_fraction_theta_full 0.988
_diffrn_measured_fraction_theta_max 0.935
_diffrn_measurement_device_type 'Bruker SMART 1K CCD'
_diffrn_measurement_method 'thin-slice \w'
_diffrn_radiation_monochromator graphite
_diffrn_radiation_source 'sealed tube'
_diffrn_radiation_type MoK\a
_diffrn_radiation_wavelength 0.71073
_diffrn_reflns_av_R_equivalents 0.0154
_diffrn_reflns_av_sigmaI/netI 0.0213
_diffrn_reflns_limit_h_max 11
_diffrn_reflns_limit_h_min -11
_diffrn_reflns_limit_k_max 14
_diffrn_reflns_limit_k_min -14
_diffrn_reflns_limit_l_max 15
_diffrn_reflns_limit_l_min -14
_diffrn_reflns_number 8089
_diffrn_reflns_theta_full 26.00
_diffrn_reflns_theta_max 28.31
_diffrn_reflns_theta_min 2.02
_diffrn_standards_interval_count 0
_diffrn_standards_interval_time 0
_diffrn_standards_number 0
_exptl_absorpt_coefficient_mu 0.096
_exptl_absorpt_correction_T_max 0.9810
_exptl_absorpt_correction_T_min 0.9698
_exptl_absorpt_correction_type multi-scan
_exptl_absorpt_process_details '(SADABS; Sheldrick, 2007)'
_exptl_crystal_colour orange
_exptl_crystal_density_diffrn 1.387
_exptl_crystal_density_method 'not measured'
_exptl_crystal_description block
_exptl_crystal_F_000 396
_exptl_crystal_size_max 0.32
_exptl_crystal_size_mid 0.30
_exptl_crystal_size_min 0.20
_refine_diff_density_max 0.314
_refine_diff_density_min -0.179
_refine_ls_extinction_method none
_refine_ls_goodness_of_fit_ref 1.044
_refine_ls_hydrogen_treatment mixed
_refine_ls_matrix_type full
_refine_ls_number_parameters 263
_refine_ls_number_reflns 4197
_refine_ls_number_restraints 0
_refine_ls_restrained_S_all 1.044
_refine_ls_R_factor_all 0.0474
_refine_ls_R_factor_gt 0.0386
_refine_ls_shift/su_max 0.000
_refine_ls_shift/su_mean 0.000
_refine_ls_structure_factor_coef Fsqd
_refine_ls_weighting_details 'calc w=1/[\s^2^(Fo^2^)+(0.0546P)^2^+0.2872P] where P=(Fo^2^+2Fc^2^)/3'
_refine_ls_weighting_scheme calc
_refine_ls_wR_factor_gt 0.1037
_refine_ls_wR_factor_ref 0.1112
_reflns_number_gt 3504
_reflns_number_total 4197
_reflns_threshold_expression I>2\s(I)
_cod_data_source_file xu2333.cif
_cod_data_source_block I
_cod_database_code 2216171
_cod_database_fobs_code 2216171

loop_
_symmetry_equiv_pos_as_xyz
'x, y, z'
'-x, -y, -z'

loop_
_atom_site_type_symbol
_atom_site_label
_atom_site_fract_x
_atom_site_fract_y
_atom_site_fract_z
_atom_site_U_iso_or_equiv
_atom_site_adp_type
_atom_site_calc_flag
_atom_site_refinement_flags
_atom_site_occupancy
O O1 -0.13493(13) 0.19435(9) 0.03338(10) 0.0361(2) Uani d . 1
O O2 0.41326(13) 0.32229(10) -0.03430(10) 0.0335(2) Uani d . 1
H H2 0.432(3) 0.397(2) 0.042(2) 0.069(6) Uiso d . 1
O O3 0.55943(13) 0.25477(9) 0.26963(9) 0.0335(2) Uani d . 1
H H3 0.547(3) 0.332(2) 0.284(2) 0.070(6) Uiso d . 1
O O4 1.01314(12) 0.49961(8) 0.70540(8) 0.0257(2) Uani d . 1
N N1 0.36681(13) 0.46636(10) 0.15216(10) 0.0225(2) Uani d . 1
N N2 0.61616(14) 0.49466(9) 0.38789(10) 0.0229(2) Uani d . 1
C C1 -0.31728(19) 0.10418(15) -0.00296(16) 0.0402(4) Uani d . 1
H H1A -0.3665 0.1384 0.0586 0.060 Uiso calc R 1
H H1B -0.3169 0.0172 0.0008 0.060 Uiso calc R 1
H H1C -0.3933 0.0951 -0.0932 0.060 Uiso calc R 1
C C2 0.24429(17) 0.23396(12) -0.06730(12) 0.0260(3) Uani d . 1
C C3 0.1757(2) 0.11749(14) -0.17425(13) 0.0333(3) Uani d . 1
H H3A 0.2470 0.1020 -0.2221 0.040 Uiso calc R 1
C C4 0.0033(2) 0.02529(13) -0.20961(14) 0.0370(3) Uani d . 1
H H4A -0.0414 -0.0546 -0.2812 0.044 Uiso calc R 1
C C5 -0.10797(19) 0.04491(13) -0.14405(14) 0.0342(3) Uani d . 1
H H5A -0.2267 -0.0200 -0.1708 0.041 Uiso calc R 1
C C6 -0.04092(17) 0.16164(12) -0.03873(13) 0.0273(3) Uani d . 1
C C7 0.13665(16) 0.25797(11) 0.00215(11) 0.0231(2) Uani d . 1
C C8 0.20536(16) 0.37949(11) 0.11280(11) 0.0218(2) Uani d . 1
H H8A 0.1294 0.3946 0.1565 0.026 Uiso calc R 1
C C9 0.43040(15) 0.58591(11) 0.25858(11) 0.0198(2) Uani d . 1
C C10 0.36779(17) 0.68650(12) 0.24104(12) 0.0249(3) Uani d . 1
H H10A 0.2758 0.6735 0.1588 0.030 Uiso calc R 1
C C11 0.44001(18) 0.80535(12) 0.34372(13) 0.0266(3) Uani d . 1
H H11A 0.3969 0.8737 0.3319 0.032 Uiso calc R 1
C C12 0.57513(17) 0.82492(12) 0.46385(13) 0.0268(3) Uani d . 1
H H12A 0.6250 0.9069 0.5337 0.032 Uiso calc R 1
C C13 0.63754(17) 0.72499(12) 0.48213(12) 0.0259(3) Uani d . 1
H H13A 0.7293 0.7387 0.5648 0.031 Uiso calc R 1
C C14 0.56646(15) 0.60432(11) 0.37985(11) 0.0201(2) Uani d . 1
C C15 0.74570(15) 0.49796(11) 0.48910(11) 0.0204(2) Uani d . 1
H H15A 0.8125 0.5768 0.5636 0.024 Uiso calc R 1
C C16 0.78987(16) 0.38175(11) 0.48972(12) 0.0208(2) Uani d . 1
C C17 0.92887(16) 0.38330(12) 0.60199(12) 0.0219(2) Uani d . 1
C C18 0.97267(17) 0.27272(13) 0.60344(13) 0.0276(3) Uani d . 1
H H18A 1.0656 0.2743 0.6793 0.033 Uiso calc R 1
C C19 0.87784(19) 0.15936(13) 0.49159(14) 0.0318(3) Uani d . 1
H H19A 0.9081 0.0837 0.4919 0.038 Uiso calc R 1
C C20 0.74174(19) 0.15375(13) 0.38064(14) 0.0320(3) Uani d . 1
H H20A 0.6793 0.0751 0.3057 0.038 Uiso calc R 1
C C21 0.69577(17) 0.26434(12) 0.37869(12) 0.0254(3) Uani d . 1
C C22 1.14988(18) 0.50459(14) 0.82323(13) 0.0320(3) Uani d . 1
H H22A 1.2030 0.5937 0.8885 0.048 Uiso calc R 1
H H22B 1.2456 0.4841 0.8019 0.048 Uiso calc R 1
H H22C 1.0946 0.4394 0.8600 0.048 Uiso calc R 1

loop_
_atom_site_aniso_label
_atom_site_aniso_U_11
_atom_site_aniso_U_22
_atom_site_aniso_U_33
_atom_site_aniso_U_12
_atom_site_aniso_U_13
_atom_site_aniso_U_23
O1 0.0267(5) 0.0295(5) 0.0411(6) 0.0010(4) 0.0136(4) 0.0044(4)
O2 0.0281(5) 0.0360(5) 0.0310(5) 0.0104(4) 0.0130(4) 0.0009(4)
O3 0.0389(5) 0.0245(5) 0.0262(5) 0.0141(4) 0.0025(4) 0.0009(4)
O4 0.0261(4) 0.0257(4) 0.0222(4) 0.0112(4) 0.0052(3) 0.0073(3)
N1 0.0227(5) 0.0216(5) 0.0197(5) 0.0082(4) 0.0066(4) 0.0034(4)
N2 0.0259(5) 0.0189(5) 0.0229(5) 0.0100(4) 0.0079(4) 0.0057(4)
C1 0.0258(7) 0.0371(8) 0.0475(9) 0.0011(6) 0.0104(6) 0.0168(7)
C2 0.0265(6) 0.0259(6) 0.0226(6) 0.0130(5) 0.0050(5) 0.0057(5)
C3 0.0387(7) 0.0321(7) 0.0255(6) 0.0203(6) 0.0070(5) 0.0019(5)
C4 0.0428(8) 0.0250(6) 0.0280(7) 0.0150(6) 0.0002(6) -0.0018(5)
C5 0.0304(7) 0.0221(6) 0.0331(7) 0.0048(5) -0.0008(5) 0.0046(5)
C6 0.0265(6) 0.0229(6) 0.0267(6) 0.0082(5) 0.0047(5) 0.0081(5)
C7 0.0242(6) 0.0203(5) 0.0213(5) 0.0091(5) 0.0047(5) 0.0066(4)
C8 0.0222(5) 0.0229(6) 0.0202(5) 0.0099(4) 0.0070(4) 0.0077(4)
C9 0.0190(5) 0.0190(5) 0.0204(5) 0.0057(4) 0.0091(4) 0.0047(4)
C10 0.0254(6) 0.0276(6) 0.0241(6) 0.0130(5) 0.0092(5) 0.0101(5)
C11 0.0313(6) 0.0216(6) 0.0336(7) 0.0141(5) 0.0163(5) 0.0114(5)
C12 0.0286(6) 0.0174(5) 0.0296(6) 0.0071(5) 0.0109(5) 0.0021(5)
C13 0.0248(6) 0.0212(6) 0.0235(6) 0.0073(5) 0.0040(5) 0.0021(5)
C14 0.0206(5) 0.0167(5) 0.0221(5) 0.0068(4) 0.0086(4) 0.0052(4)
C15 0.0215(5) 0.0183(5) 0.0209(5) 0.0069(4) 0.0094(4) 0.0052(4)
C16 0.0224(5) 0.0196(5) 0.0234(6) 0.0089(4) 0.0117(5) 0.0079(4)
C17 0.0214(5) 0.0225(6) 0.0248(6) 0.0085(4) 0.0118(5) 0.0095(5)
C18 0.0268(6) 0.0301(6) 0.0334(7) 0.0157(5) 0.0136(5) 0.0158(5)
C19 0.0371(7) 0.0253(6) 0.0429(8) 0.0194(5) 0.0200(6) 0.0137(6)
C20 0.0384(7) 0.0212(6) 0.0344(7) 0.0137(5) 0.0134(6) 0.0039(5)
C21 0.0280(6) 0.0219(6) 0.0254(6) 0.0105(5) 0.0100(5) 0.0061(5)
C22 0.0303(7) 0.0388(7) 0.0244(6) 0.0165(6) 0.0052(5) 0.0098(5)

loop_
_atom_type_symbol
_atom_type_description
_atom_type_scat_dispersion_real
_atom_type_scat_dispersion_imag
_atom_type_scat_source
C C 0.0033 0.0016 'International Tables Vol C Tables 4.2.6.8 and 6.1.1.4'
H H 0.0000 0.0000 'International Tables Vol C Tables 4.2.6.8 and 6.1.1.4'
N N 0.0061 0.0033 'International Tables Vol C Tables 4.2.6.8 and 6.1.1.4'
O O 0.0106 0.0060 'International Tables Vol C Tables 4.2.6.8 and 6.1.1.4'

loop_
_geom_angle_atom_site_label_1
_geom_angle_atom_site_label_2
_geom_angle_atom_site_label_3
_geom_angle
C1 O1 C6 118.19(11)
H2 O2 C2 104.6(12)
H3 O3 C21 107.0(14)
C17 O4 C22 117.29(10)
C8 N1 C9 120.25(10)
C14 N2 C15 123.35(10)
O1 C1 H1A 109.5
O1 C1 H1B 109.5
O1 C1 H1C 109.5
H1A C1 H1B 109.5
H1A C1 H1C 109.5
H1B C1 H1C 109.5
O2 C2 C3 118.18(12)
O2 C2 C7 121.52(11)
C3 C2 C7 120.29(12)
C2 C3 H3A 120.4
C2 C3 C4 119.26(13)
H3A C3 C4 120.4
C3 C4 H4A 118.8
C3 C4 C5 122.41(12)
H4A C4 C5 118.8
C4 C5 H5A 120.8
C4 C5 C6 118.42(13)
H5A C5 C6 120.8
O1 C6 C5 124.72(12)
O1 C6 C7 114.34(11)
C5 C6 C7 120.94(13)
C2 C7 C6 118.66(11)
C2 C7 C8 120.96(11)
C6 C7 C8 120.38(11)
N1 C8 C7 120.98(11)
N1 C8 H8A 119.5
C7 C8 H8A 119.5
N1 C9 C10 120.92(10)
N1 C9 C14 118.57(10)
C10 C9 C14 120.40(10)
C9 C10 H10A 120.1
C9 C10 C11 119.88(11)
H10A C10 C11 120.1
C10 C11 H11A 119.9
C10 C11 C12 120.24(11)
H11A C11 C12 119.9
C11 C12 H12A 119.9
C11 C12 C13 120.15(11)
H12A C12 C13 119.9
C12 C13 H13A 119.7
C12 C13 C14 120.52(11)
H13A C13 C14 119.7
N2 C14 C9 115.63(10)
N2 C14 C13 125.54(10)
C9 C14 C13 118.80(10)
N2 C15 H15A 119.9
N2 C15 C16 120.21(10)
H15A C15 C16 119.9
C15 C16 C17 120.61(10)
C15 C16 C21 121.00(11)
C17 C16 C21 118.39(10)
O4 C17 C16 115.11(10)
O4 C17 C18 123.82(11)
C16 C17 C18 121.07(11)
C17 C18 H18A 120.6
C17 C18 C19 118.77(12)
H18A C18 C19 120.6
C18 C19 H19A 119.0
C18 C19 C20 121.96(12)
H19A C19 C20 119.0
C19 C20 H20A 120.2
C19 C20 C21 119.66(12)
H20A C20 C21 120.2
O3 C21 C16 121.63(11)
O3 C21 C20 118.22(11)
C16 C21 C20 120.15(11)
O4 C22 H22A 109.5
O4 C22 H22B 109.5
O4 C22 H22C 109.5
H22A C22 H22B 109.5
H22A C22 H22C 109.5
H22B C22 H22C 109.5

loop_
_geom_bond_atom_site_label_1
_geom_bond_atom_site_label_2
_geom_bond_distance
O1 C1 1.4307(16)
O1 C6 1.3646(17)
O2 H2 1.00(2)
O2 C2 1.3458(16)
O3 H3 0.89(2)
O3 C21 1.3470(15)
O4 C17 1.3639(14)
O4 C22 1.4318(15)
N1 C8 1.2809(15)
N1 C9 1.4218(14)
N2 C14 1.4133(14)
N2 C15 1.2874(15)
C1 H1A 0.9800
C1 H1B 0.9800
C1 H1C 0.9800
C2 C3 1.3965(17)
C2 C7 1.4127(18)
C3 H3A 0.9500
C3 C4 1.378(2)
C4 H4A 0.9500
C4 C5 1.396(2)
C5 H5A 0.9500
C5 C6 1.3903(18)
C6 C7 1.4162(17)
C7 C8 1.4548(16)
C8 H8A 0.9500
C9 C10 1.3941(16)
C9 C14 1.4043(16)
C10 H10A 0.9500
C10 C11 1.3850(17)
C11 H11A 0.9500
C11 C12 1.3882(18)
C12 H12A 0.9500
C12 C13 1.3878(17)
C13 H13A 0.9500
C13 C14 1.3973(16)
C15 H15A 0.9500
C15 C16 1.4491(15)
C16 C17 1.4162(16)
C16 C21 1.4140(16)
C17 C18 1.3877(16)
C18 H18A 0.9500
C18 C19 1.3932(19)
C19 H19A 0.9500
C19 C20 1.376(2)
C20 H20A 0.9500
C20 C21 1.3979(17)
C22 H22A 0.9800
C22 H22B 0.9800
C22 H22C 0.9800

loop_
_geom_hbond_atom_site_label_D
_geom_hbond_atom_site_label_H
_geom_hbond_atom_site_label_A
_geom_hbond_site_symmetry_A
_geom_hbond_distance_DH
_geom_hbond_distance_HA
_geom_hbond_distance_DA
_geom_hbond_angle_DHA
O2 H2 N1 . 1.00(2) 1.65(2) 2.5759(14) 151.8(19)
O3 H3 N2 . 0.89(2) 1.75(2) 2.5587(13) 150(2)
C8 H8A O4 2_666 0.95 2.55 3.4687(17) 164

loop_
_geom_torsion_atom_site_label_1
_geom_torsion_atom_site_label_2
_geom_torsion_atom_site_label_3
_geom_torsion_atom_site_label_4
_geom_torsion
O2 C2 C3 C4 179.74(12)
C7 C2 C3 C4 -1.21(19)
C2 C3 C4 C5 1.4(2)
C3 C4 C5 C6 -0.4(2)
C1 O1 C6 C5 -1.49(19)
C1 O1 C6 C7 178.56(11)
C4 C5 C6 O1 179.44(12)
C4 C5 C6 C7 -0.61(19)
O2 C2 C7 C6 179.21(11)
O2 C2 C7 C8 -0.27(18)
C3 C2 C7 C6 0.20(18)
C3 C2 C7 C8 -179.29(11)
O1 C6 C7 C2 -179.32(11)
O1 C6 C7 C8 0.17(16)
C5 C6 C7 C2 0.72(18)
C5 C6 C7 C8 -179.79(11)
C9 N1 C8 C7 178.62(10)
C2 C7 C8 N1 -1.70(17)
C6 C7 C8 N1 178.82(11)
C8 N1 C9 C10 -73.58(15)
C8 N1 C9 C14 110.38(13)
N1 C9 C10 C11 -175.99(11)
C14 C9 C10 C11 -0.02(17)
C9 C10 C11 C12 0.30(18)
C10 C11 C12 C13 -0.56(19)
C11 C12 C13 C14 0.53(19)
C12 C13 C14 N2 -178.45(11)
C12 C13 C14 C9 -0.25(18)
N1 C9 C14 N2 -5.56(15)
N1 C9 C14 C13 176.05(10)
C10 C9 C14 N2 178.37(10)
C10 C9 C14 C13 -0.01(17)
C15 N2 C14 C9 175.83(11)
C15 N2 C14 C13 -5.91(19)
C14 N2 C15 C16 -179.49(10)
N2 C15 C16 C17 -178.30(11)
N2 C15 C16 C21 1.73(17)
C22 O4 C17 C16 177.64(10)
C22 O4 C17 C18 -2.32(17)
C15 C16 C17 O4 0.26(16)
C15 C16 C17 C18 -179.77(11)
C21 C16 C17 O4 -179.77(10)
C21 C16 C17 C18 0.20(17)
O4 C17 C18 C19 -179.67(11)
C16 C17 C18 C19 0.37(18)
C17 C18 C19 C20 -0.5(2)
C18 C19 C20 C21 0.0(2)
C19 C20 C21 O3 -178.67(12)
C19 C20 C21 C16 0.6(2)
C15 C16 C21 O3 -1.47(18)
C15 C16 C21 C20 179.29(11)
C17 C16 C21 O3 178.56(11)
C17 C16 C21 C20 -0.68(18)

loop_
_cod_related_entry_id
_cod_related_entry_database
_cod_related_entry_code
1 ChemSpider 30655367
